data_7100383
loop_
_publ_author_name
'Baolong Li'
'Li Baozong'
'Peng Yanfen'
'Zhang Yong'

_publ_section_title
;
Supramolecular isomers in the same crystal: a new type
of polycatenation involving ribbons of rings and 2D square networks
polycatenated in 3D architecture
;
_journal_name_full 'Chemical Communications'
_journal_paper_doi 10.1039/b418392d
_journal_year 2005
_chemical_formula_sum 'C33 H49 Cd Cl2 N15 O13'
_chemical_formula_weight 1047.17
_space_group_IT_number 2
_symmetry_cell_setting triclinic
_symmetry_space_group_name_Hall '-P 1'
_symmetry_space_group_name_H-M 'P -1'
_cell_angle_alpha 89.544(5)
_cell_angle_beta 71.742(4)
_cell_angle_gamma 82.640(4)
_cell_formula_units_Z 2
_cell_length_a 11.6707(7)
_cell_length_b 14.1256(11)
_cell_length_c 14.9212(9)
_cell_measurement_temperature 193.15
_cell_volume 2315.4(3)
_diffrn_ambient_temperature 193.15
_exptl_crystal_density_diffrn 1.502
_cod_depositor_comments
;
The following automatic conversions were performed:
'_symmetry_cell_setting' value 'Triclinic' changed to 'triclinic'
according to '/home/saulius/struct/CIF-dictionaries/cif_core.dic'
dictionary named 'cif_core.dic' version 2.4.1 from 2010-06-29.

Automatic conversion script
Id: cif_fix_enum 1527 2010-12-29 10:47:43Z saulius 
;
_cod_database_code 7100383

loop_
_symmetry_equiv_pos_as_xyz
'x, y, z'
'-x, -y, -z'

loop_
_atom_site_label
_atom_site_type_symbol
_atom_site_fract_x
_atom_site_fract_y
_atom_site_fract_z
_atom_site_U_iso_or_equiv
_atom_site_adp_type
_atom_site_occupancy
_atom_site_symmetry_multiplicity
_atom_site_calc_flag
_atom_site_refinement_flags
_atom_site_disorder_assembly
_atom_site_disorder_group
Cd1 Cd 0.262198(19) 0.257539(14) 0.233941(15) 0.02851(9) Uani 1 1 d . . .
Cl1 Cl -0.12337(7) 0.55819(6) 0.38549(5) 0.03574(18) Uani 1 1 d . . .
Cl2 Cl 0.65726(8) -0.07525(6) 0.14264(6) 0.0421(2) Uani 1 1 d . . .
O1 O 0.0682(2) 0.27778(19) 0.35292(17) 0.0409(6) Uani 1 1 d D . .
O2 O 0.4454(2) 0.23646(17) 0.11302(18) 0.0379(5) Uani 1 1 d D . .
O3 O 0.6121(3) 0.2672(3) 0.1929(2) 0.0727(9) Uani 1 1 d . . .
O4 O 0.0579(3) 0.14144(19) 0.47941(18) 0.0584(7) Uani 1 1 d . . .
O5 O 0.4457(2) 0.3654(2) -0.02140(18) 0.0555(7) Uani 1 1 d . . .
O6 O -0.2519(3) 0.5724(3) 0.4181(3) 0.0858(11) Uani 1 1 d . . .
O7 O -0.0751(5) 0.5849(3) 0.2916(2) 0.1128(15) Uani 1 1 d . . .
O8 O -0.0850(3) 0.4595(2) 0.3909(3) 0.0814(10) Uani 1 1 d . . .
O9 O -0.0814(2) 0.6111(2) 0.4474(2) 0.0639(8) Uani 1 1 d . . .
O10 O 0.7609(3) -0.0591(2) 0.0656(2) 0.0692(8) Uani 1 1 d . . .
O11 O 0.6586(4) -0.0322(3) 0.2264(2) 0.1008(13) Uani 1 1 d . . .
N1 N 0.2487(2) 0.55668(17) 0.32400(18) 0.0294(5) Uani 1 1 d . . .
N2 N 0.3265(2) 0.56145(19) 0.23459(19) 0.0381(6) Uani 1 1 d . . .
N3 N 0.2791(2) 0.41285(17) 0.26455(17) 0.0309(6) Uani 1 1 d . . .
N4 N 0.6039(2) 0.83087(18) 0.52576(17) 0.0325(6) Uani 1 1 d . . .
N5 N 0.5300(3) 0.89729(19) 0.5912(2) 0.0405(7) Uani 1 1 d . . .
N6 N 0.6506(2) 0.80103(17) 0.65420(17) 0.0305(6) Uani 1 1 d . . .
N7 N 0.2782(2) -0.04111(17) 0.14423(18) 0.0288(5) Uani 1 1 d . . .
N8 N 0.2069(3) -0.04896(19) 0.23460(19) 0.0391(6) Uani 1 1 d . . .
N9 N 0.2437(2) 0.10202(17) 0.20649(18) 0.0316(6) Uani 1 1 d . . .
N10 N -0.0933(2) -0.34172(17) -0.01011(16) 0.0267(5) Uani 1 1 d . . .
N11 N -0.0216(2) -0.40625(19) -0.07854(19) 0.0376(6) Uani 1 1 d . . .
N12 N -0.1602(2) -0.31649(17) -0.12969(17) 0.0283(5) Uani 1 1 d . . .
N13 N 0.7867(3) 0.2226(3) 0.2259(2) 0.0586(9) Uani 1 1 d . . .
N14 N 0.1082(3) 0.0880(2) 0.6070(2) 0.0451(7) Uani 1 1 d . . .
N15 N 0.3728(2) 0.4330(2) -0.13331(19) 0.0406(7) Uani 1 1 d . . .
C1 C 0.3012(3) 0.6913(2) 0.4000(2) 0.0325(7) Uani 1 1 d . . .
C2 C 0.3720(3) 0.6495(2) 0.4524(2) 0.0402(8) Uani 1 1 d . . .
H2A H 0.3559 0.5901 0.4808 0.048 Uiso 1 1 calc R . .
C3 C 0.4657(3) 0.6934(2) 0.4638(2) 0.0398(8) Uani 1 1 d . . .
H3A H 0.5141 0.6638 0.4995 0.048 Uiso 1 1 calc R . .
C4 C 0.4902(3) 0.7809(2) 0.4233(2) 0.0326(7) Uani 1 1 d . . .
C5 C 0.4181(3) 0.8233(2) 0.3727(2) 0.0385(8) Uani 1 1 d . . .
H5A H 0.4326 0.8835 0.3458 0.046 Uiso 1 1 calc R . .
C6 C 0.3245(3) 0.7784(2) 0.3609(2) 0.0388(8) Uani 1 1 d . . .
H6A H 0.2758 0.8080 0.3254 0.047 Uiso 1 1 calc R . .
C7 C 0.2010(3) 0.6427(2) 0.3850(3) 0.0415(8) Uani 1 1 d . . .
H7A H 0.1472 0.6253 0.4469 0.050 Uiso 1 1 calc R . .
H7B H 0.1515 0.6877 0.3562 0.050 Uiso 1 1 calc R . .
C8 C 0.5967(3) 0.8268(3) 0.4298(2) 0.0426(8) Uani 1 1 d . . .
H8A H 0.6727 0.7906 0.3881 0.051 Uiso 1 1 calc R . .
H8B H 0.5905 0.8926 0.4066 0.051 Uiso 1 1 calc R . .
C9 C 0.3416(3) 0.4733(2) 0.2026(2) 0.0350(7) Uani 1 1 d . . .
H9A H 0.3925 0.4532 0.1407 0.042 Uiso 1 1 calc R . .
C10 C 0.2218(3) 0.4687(2) 0.3396(2) 0.0323(7) Uani 1 1 d . . .
H10A H 0.1687 0.4487 0.3968 0.039 Uiso 1 1 calc R . .
C11 C 0.5619(3) 0.8765(2) 0.6663(2) 0.0362(7) Uani 1 1 d . . .
H11A H 0.5258 0.9113 0.7247 0.043 Uiso 1 1 calc R . .
C12 C 0.6734(3) 0.7743(2) 0.5647(2) 0.0328(7) Uani 1 1 d . . .
H12A H 0.7312 0.7220 0.5330 0.039 Uiso 1 1 calc R . .
C13 C 0.2210(3) -0.1796(2) 0.0783(2) 0.0287(6) Uani 1 1 d . . .
C14 C 0.1230(3) -0.1365(2) 0.0523(2) 0.0392(8) Uani 1 1 d . . .
H14A H 0.1205 -0.0719 0.0342 0.047 Uiso 1 1 calc R . .
C15 C 0.0285(3) -0.1872(2) 0.0528(2) 0.0371(7) Uani 1 1 d . . .
H15A H -0.0384 -0.1569 0.0351 0.044 Uiso 1 1 calc R . .
C16 C 0.0309(3) -0.2816(2) 0.0787(2) 0.0283(6) Uani 1 1 d . . .
C17 C 0.1278(3) -0.3238(2) 0.1049(2) 0.0347(7) Uani 1 1 d . . .
H17A H 0.1302 -0.3884 0.1232 0.042 Uiso 1 1 calc R . .
C18 C 0.2222(3) -0.2734(2) 0.1050(2) 0.0360(7) Uani 1 1 d . . .
H18A H 0.2882 -0.3036 0.1237 0.043 Uiso 1 1 calc R . .
C19 C 0.3236(3) -0.1250(2) 0.0793(2) 0.0366(7) Uani 1 1 d . . .
H19A H 0.3851 -0.1673 0.0991 0.044 Uiso 1 1 calc R . .
H19B H 0.3635 -0.1041 0.0148 0.044 Uiso 1 1 calc R . .
C20 C -0.0734(3) -0.3360(2) 0.0820(2) 0.0334(7) Uani 1 1 d . . .
H20A H -0.0564 -0.4014 0.1031 0.040 Uiso 1 1 calc R . .
H20B H -0.1486 -0.3042 0.1289 0.040 Uiso 1 1 calc R . .
C21 C 0.1888(3) 0.0389(2) 0.2689(2) 0.0378(7) Uani 1 1 d . . .
H21A H 0.1411 0.0567 0.3322 0.045 Uiso 1 1 calc R . .
C22 C 0.2997(3) 0.0483(2) 0.1288(2) 0.0303(7) Uani 1 1 d . . .
H22A H 0.3479 0.0707 0.0707 0.036 Uiso 1 1 calc R . .
C23 C -0.0667(3) -0.3881(2) -0.1480(2) 0.0360(7) Uani 1 1 d . . .
H23A H -0.0359 -0.4228 -0.2068 0.043 Uiso 1 1 calc R . .
C24 C -0.1742(3) -0.2896(2) -0.0421(2) 0.0288(6) Uani 1 1 d . . .
H24A H -0.2338 -0.2400 -0.0069 0.035 Uiso 1 1 calc R . .
C25 C 0.7689(6) 0.3038(5) 0.2890(5) 0.120(3) Uani 1 1 d . . .
H25A H 0.8202 0.3514 0.2566 0.180 Uiso 1 1 calc R . .
H25B H 0.7913 0.2832 0.3449 0.180 Uiso 1 1 calc R . .
H25C H 0.6833 0.3320 0.3084 0.180 Uiso 1 1 calc R . .
C26 C 0.8992(5) 0.1577(4) 0.2061(4) 0.0866(16) Uani 1 1 d . . .
H26A H 0.8930 0.1003 0.1723 0.130 Uiso 1 1 calc R . .
H26B H 0.9137 0.1396 0.2656 0.130 Uiso 1 1 calc R . .
H26C H 0.9670 0.1892 0.1671 0.130 Uiso 1 1 calc R . .
C27 C 0.7053(4) 0.2116(4) 0.1837(3) 0.0623(11) Uani 1 1 d . . .
H27A H 0.7198 0.1568 0.1433 0.075 Uiso 1 1 calc R . .
C28 C 0.0931(4) 0.1041(4) 0.7065(3) 0.0673(12) Uani 1 1 d . . .
H28A H 0.0564 0.1701 0.7256 0.101 Uiso 1 1 calc R . .
H28B H 0.1728 0.0929 0.7165 0.101 Uiso 1 1 calc R . .
H28C H 0.0401 0.0602 0.7443 0.101 Uiso 1 1 calc R . .
C29 C 0.1760(4) -0.0010(3) 0.5605(3) 0.0709(13) Uani 1 1 d . . .
H29A H 0.1224 -0.0510 0.5735 0.106 Uiso 1 1 calc R . .
H29B H 0.2445 -0.0197 0.5844 0.106 Uiso 1 1 calc R . .
H29C H 0.2067 0.0074 0.4923 0.106 Uiso 1 1 calc R . .
C30 C 0.0572(3) 0.1506(3) 0.5616(3) 0.0497(9) Uani 1 1 d . . .
H30A H 0.0158 0.2084 0.5949 0.060 Uiso 1 1 calc R . .
C31 C 0.3730(4) 0.4296(4) -0.2305(3) 0.0657(12) Uani 1 1 d . . .
H31A H 0.4187 0.4790 -0.2656 0.099 Uiso 1 1 calc R . .
H31B H 0.2891 0.4408 -0.2321 0.099 Uiso 1 1 calc R . .
H31C H 0.4115 0.3667 -0.2594 0.099 Uiso 1 1 calc R . .
C32 C 0.3096(4) 0.5168(3) -0.0748(3) 0.0627(11) Uani 1 1 d . . .
H32A H 0.3119 0.5074 -0.0102 0.094 Uiso 1 1 calc R . .
H32B H 0.2247 0.5271 -0.0743 0.094 Uiso 1 1 calc R . .
H32C H 0.3493 0.5727 -0.1002 0.094 Uiso 1 1 calc R . .
C33 C 0.4359(3) 0.3652(3) -0.1006(3) 0.0420(8) Uani 1 1 d . . .
H33A H 0.4770 0.3121 -0.1418 0.050 Uiso 1 1 calc R . .
HW1 H 0.060(3) 0.241(2) 0.394(2) 0.048(12) Uiso 1 1 d D . .
HW3 H 0.451(4) 0.272(2) 0.070(2) 0.054(13) Uiso 1 1 d D . .
HW2 H 0.033(3) 0.3274(18) 0.366(3) 0.055(13) Uiso 1 1 d D . .
HW4 H 0.499(4) 0.246(3) 0.137(3) 0.082(17) Uiso 1 1 d D . .
O12 O 0.6326(11) -0.1673(9) 0.1365(12) 0.182(9) Uani 0.50 1 d P . .
O13 O 0.5543(10) -0.0135(9) 0.1210(7) 0.090(4) Uani 0.50 1 d P . .
O14 O 0.6851(8) -0.1727(6) 0.1680(8) 0.072(3) Uani 0.50 1 d P . .
O15 O 0.5522(11) -0.0586(9) 0.1324(11) 0.106(5) Uani 0.50 1 d P . .

loop_
_atom_site_aniso_label
_atom_site_aniso_U_11
_atom_site_aniso_U_22
_atom_site_aniso_U_33
_atom_site_aniso_U_23
_atom_site_aniso_U_13
_atom_site_aniso_U_12
Cd1 0.03371(14) 0.02405(13) 0.03148(14) -0.00236(9) -0.01581(10) -0.00298(9)
Cl1 0.0373(4) 0.0378(4) 0.0290(4) -0.0056(3) -0.0092(3) 0.0036(3)
Cl2 0.0400(4) 0.0400(5) 0.0416(5) -0.0103(4) -0.0075(4) -0.0006(4)
O1 0.0434(14) 0.0367(14) 0.0359(13) 0.0038(12) -0.0061(11) 0.0032(12)
O2 0.0351(13) 0.0388(14) 0.0371(13) 0.0004(11) -0.0094(11) -0.0002(10)
O3 0.0460(17) 0.104(3) 0.074(2) 0.0126(18) -0.0245(15) -0.0198(17)
O4 0.0764(19) 0.0536(16) 0.0438(15) 0.0089(13) -0.0184(14) -0.0054(14)
O5 0.0583(17) 0.0653(18) 0.0463(15) 0.0184(13) -0.0203(13) -0.0118(14)
O6 0.0388(15) 0.109(3) 0.109(3) -0.043(2) -0.0300(17) 0.0118(16)
O7 0.175(4) 0.109(3) 0.0361(17) 0.0139(18) -0.009(2) -0.014(3)
O8 0.094(2) 0.0449(17) 0.096(2) -0.0043(16) -0.026(2) 0.0156(16)
O9 0.0540(16) 0.079(2) 0.0593(17) -0.0202(15) -0.0127(14) -0.0236(15)
O10 0.0473(16) 0.076(2) 0.0696(19) 0.0196(16) -0.0005(14) -0.0018(14)
O11 0.103(3) 0.124(3) 0.072(2) -0.043(2) -0.042(2) 0.037(2)
N1 0.0286(13) 0.0255(13) 0.0359(14) -0.0031(11) -0.0118(11) -0.0052(10)
N2 0.0411(15) 0.0343(15) 0.0371(15) 0.0021(12) -0.0076(13) -0.0105(12)
N3 0.0363(14) 0.0300(13) 0.0306(13) 0.0016(11) -0.0150(12) -0.0091(11)
N4 0.0339(14) 0.0370(15) 0.0301(13) -0.0018(12) -0.0143(12) -0.0071(12)
N5 0.0445(16) 0.0357(15) 0.0414(16) -0.0032(13) -0.0172(13) 0.0040(13)
N6 0.0326(13) 0.0286(13) 0.0330(14) -0.0051(11) -0.0149(11) -0.0017(11)
N7 0.0292(13) 0.0248(13) 0.0357(14) -0.0027(11) -0.0143(11) -0.0050(10)
N8 0.0488(17) 0.0330(15) 0.0368(15) 0.0025(12) -0.0129(13) -0.0111(13)
N9 0.0383(14) 0.0267(13) 0.0350(14) -0.0028(11) -0.0185(12) -0.0052(11)
N10 0.0288(13) 0.0272(13) 0.0252(12) -0.0037(10) -0.0098(10) -0.0048(10)
N11 0.0421(15) 0.0354(15) 0.0348(14) -0.0084(12) -0.0163(13) 0.0083(12)
N12 0.0309(13) 0.0262(13) 0.0305(13) -0.0039(10) -0.0141(11) -0.0017(10)
N13 0.0490(19) 0.085(2) 0.0513(19) 0.0169(18) -0.0228(16) -0.0257(18)
N14 0.0436(16) 0.0486(18) 0.0400(16) 0.0087(14) -0.0095(14) -0.0042(14)
N15 0.0371(15) 0.0497(17) 0.0333(14) 0.0028(13) -0.0085(12) -0.0053(13)
C1 0.0295(15) 0.0265(16) 0.0390(17) -0.0115(13) -0.0084(14) -0.0003(12)
C2 0.0449(19) 0.0320(17) 0.0457(19) 0.0040(15) -0.0147(16) -0.0117(15)
C3 0.0432(19) 0.0443(19) 0.0389(18) 0.0058(15) -0.0217(16) -0.0086(15)
C4 0.0343(16) 0.0369(17) 0.0280(15) -0.0051(13) -0.0102(13) -0.0092(14)
C5 0.0449(19) 0.0313(17) 0.0432(19) 0.0031(15) -0.0172(16) -0.0107(14)
C6 0.0420(18) 0.0345(18) 0.0454(19) -0.0012(15) -0.0226(16) -0.0017(14)
C7 0.0277(16) 0.0375(18) 0.057(2) -0.0157(16) -0.0110(16) -0.0022(14)
C8 0.0439(19) 0.058(2) 0.0323(17) 0.0032(16) -0.0164(15) -0.0189(17)
C9 0.0378(17) 0.0355(18) 0.0311(16) -0.0009(14) -0.0091(14) -0.0071(14)
C10 0.0360(17) 0.0355(17) 0.0281(16) -0.0024(14) -0.0111(14) -0.0119(14)
C11 0.0423(18) 0.0317(17) 0.0333(17) -0.0057(14) -0.0133(15) 0.0041(14)
C12 0.0311(16) 0.0317(16) 0.0362(17) -0.0091(14) -0.0114(14) -0.0029(13)
C13 0.0289(15) 0.0253(15) 0.0321(16) -0.0070(13) -0.0100(13) -0.0022(12)
C14 0.0452(19) 0.0260(16) 0.054(2) 0.0076(15) -0.0253(17) -0.0067(14)
C15 0.0382(18) 0.0319(17) 0.049(2) 0.0044(15) -0.0253(16) -0.0024(14)
C16 0.0312(15) 0.0295(16) 0.0260(15) -0.0043(12) -0.0111(13) -0.0054(13)
C17 0.0411(18) 0.0232(15) 0.0440(18) -0.0012(14) -0.0199(15) -0.0029(13)
C18 0.0339(17) 0.0283(16) 0.051(2) -0.0019(15) -0.0232(15) 0.0018(13)
C19 0.0302(16) 0.0273(16) 0.050(2) -0.0096(15) -0.0101(15) -0.0022(13)
C20 0.0391(17) 0.0386(18) 0.0266(15) 0.0013(13) -0.0137(14) -0.0113(14)
C21 0.0467(19) 0.0361(18) 0.0323(17) -0.0016(14) -0.0129(15) -0.0105(15)
C22 0.0328(16) 0.0295(16) 0.0324(16) 0.0021(13) -0.0148(14) -0.0069(13)
C23 0.0422(18) 0.0328(17) 0.0309(16) -0.0075(14) -0.0121(14) 0.0048(14)
C24 0.0268(15) 0.0285(15) 0.0310(16) -0.0075(13) -0.0091(13) -0.0024(12)
C25 0.087(4) 0.178(7) 0.104(5) -0.051(5) -0.041(4) -0.016(4)
C26 0.070(3) 0.099(4) 0.099(4) 0.033(3) -0.038(3) -0.011(3)
C27 0.056(3) 0.084(3) 0.054(2) 0.012(2) -0.020(2) -0.028(2)
C28 0.062(3) 0.098(4) 0.045(2) 0.007(2) -0.019(2) -0.019(2)
C29 0.082(3) 0.047(2) 0.074(3) 0.007(2) -0.017(3) 0.008(2)
C30 0.046(2) 0.044(2) 0.050(2) -0.0045(18) -0.0051(18) 0.0025(17)
C31 0.065(3) 0.094(3) 0.041(2) 0.003(2) -0.022(2) -0.009(2)
C32 0.061(3) 0.056(2) 0.067(3) -0.007(2) -0.021(2) 0.011(2)
C33 0.0326(17) 0.045(2) 0.045(2) 0.0038(16) -0.0064(16) -0.0079(15)
O12 0.123(11) 0.084(8) 0.242(17) -0.108(10) 0.107(10) -0.072(8)
O13 0.046(5) 0.149(11) 0.058(5) -0.003(6) -0.016(4) 0.050(7)
O14 0.070(6) 0.031(4) 0.096(5) 0.017(4) 0.001(4) -0.005(3)
O15 0.061(6) 0.128(11) 0.162(10) 0.046(8) -0.074(6) -0.029(7)

loop_
_geom_bond_atom_site_label_1
_geom_bond_atom_site_label_2
_geom_bond_distance
_geom_bond_site_symmetry_2
_geom_bond_publ_flag
Cd1 N9 2.287(2) . ?
Cd1 N3 2.290(2) . ?
Cd1 N6 2.309(2) 2_666 ?
Cd1 O2 2.312(2) . ?
Cd1 N12 2.327(2) 2 ?
Cd1 O1 2.384(2) . ?
Cl1 O7 1.405(3) . ?
Cl1 O6 1.412(3) . ?
Cl1 O8 1.418(3) . ?
Cl1 O9 1.428(3) . ?
Cl2 O15 1.275(12) . ?
Cl2 O12 1.376(10) . ?
Cl2 O11 1.399(3) . ?
Cl2 O10 1.425(3) . ?
Cl2 O14 1.449(8) . ?
Cl2 O13 1.510(10) . ?
O1 HW1 0.79(2) . ?
O1 HW2 0.76(2) . ?
O2 HW3 0.80(2) . ?
O2 HW4 0.83(2) . ?
O3 C27 1.227(5) . ?
O4 C30 1.231(5) . ?
O5 C33 1.223(4) . ?
N1 C10 1.321(4) . ?
N1 N2 1.365(4) . ?
N1 C7 1.464(4) . ?
N2 C9 1.307(4) . ?
N3 C10 1.317(4) . ?
N3 C9 1.358(4) . ?
N4 C12 1.325(4) . ?
N4 N5 1.363(4) . ?
N4 C8 1.462(4) . ?
N5 C11 1.307(4) . ?
N6 C12 1.325(4) . ?
N6 C11 1.358(4) . ?
N6 Cd1 2.309(2) 2_666 ?
N7 C22 1.324(4) . ?
N7 N8 1.357(4) . ?
N7 C19 1.469(4) . ?
N8 C21 1.312(4) . ?
N9 C22 1.326(4) . ?
N9 C21 1.354(4) . ?
N10 C24 1.327(4) . ?
N10 N11 1.363(3) . ?
N10 C20 1.469(4) . ?
N11 C23 1.311(4) . ?
N12 C24 1.317(4) . ?
N12 C23 1.350(4) . ?
N12 Cd1 2.327(2) 2 ?
N13 C27 1.318(5) . ?
N13 C26 1.451(6) . ?
N13 C25 1.441(7) . ?
N14 C30 1.305(5) . ?
N14 C28 1.455(5) . ?
N14 C29 1.450(5) . ?
N15 C33 1.317(4) . ?
N15 C31 1.450(5) . ?
N15 C32 1.448(5) . ?
C1 C2 1.385(5) . ?
C1 C6 1.379(5) . ?
C1 C7 1.503(4) . ?
C2 C3 1.379(5) . ?
C2 H2A 0.9500 . ?
C3 C4 1.394(5) . ?
C3 H3A 0.9500 . ?
C4 C5 1.377(5) . ?
C4 C8 1.503(4) . ?
C5 C6 1.389(5) . ?
C5 H5A 0.9500 . ?
C6 H6A 0.9500 . ?
C7 H7A 0.9900 . ?
C7 H7B 0.9900 . ?
C8 H8A 0.9900 . ?
C8 H8B 0.9900 . ?
C9 H9A 0.9500 . ?
C10 H10A 0.9500 . ?
C11 H11A 0.9500 . ?
C12 H12A 0.9500 . ?
C13 C18 1.380(4) . ?
C13 C14 1.388(4) . ?
C13 C19 1.509(4) . ?
C14 C15 1.388(4) . ?
C14 H14A 0.9500 . ?
C15 C16 1.385(4) . ?
C15 H15A 0.9500 . ?
C16 C17 1.374(4) . ?
C16 C20 1.509(4) . ?
C17 C18 1.386(4) . ?
C17 H17A 0.9500 . ?
C18 H18A 0.9500 . ?
C19 H19A 0.9900 . ?
C19 H19B 0.9900 . ?
C20 H20A 0.9900 . ?
C20 H20B 0.9900 . ?
C21 H21A 0.9500 . ?
C22 H22A 0.9500 . ?
C23 H23A 0.9500 . ?
C24 H24A 0.9500 . ?
C25 H25A 0.9800 . ?
C25 H25B 0.9800 . ?
C25 H25C 0.9800 . ?
C26 H26A 0.9800 . ?
C26 H26B 0.9800 . ?
C26 H26C 0.9800 . ?
C27 H27A 0.9500 . ?
C28 H28A 0.9800 . ?
C28 H28B 0.9800 . ?
C28 H28C 0.9800 . ?
C29 H29A 0.9800 . ?
C29 H29B 0.9800 . ?
C29 H29C 0.9800 . ?
C30 H30A 0.9500 . ?
C31 H31A 0.9800 . ?
C31 H31B 0.9800 . ?
C31 H31C 0.9800 . ?
C32 H32A 0.9800 . ?
C32 H32B 0.9800 . ?
C32 H32C 0.9800 . ?
C33 H33A 0.9500 . ?
O12 O14 0.88(2) . ?
O12 O15 1.705(19) . ?
O13 O15 0.660(18) . ?
